data_1542581
loop_
_publ_author_name
'Reich, Robert M.'
'Kaposi, Marlene'
'P\"othig, Alexander'
'K\"uhn, Fritz E.'

_publ_section_title
;
 Kinetic studies of fluorinated aryl molybdenum(ii) tricarbonyl precursors
 in epoxidation catalysis
;
_journal_issue 13
_journal_name_full 'Catal. Sci. Technol.'
_journal_page_first 4970
_journal_paper_doi 10.1039/C5CY02220G
_journal_volume 6
_journal_year 2016
_chemical_compound_source 'see text'
_chemical_formula_moiety 'C17 H10 F6 Mo O3'
_chemical_formula_sum 'C17 H10 F6 Mo O3'
_chemical_formula_weight 472.19
_space_group_IT_number 2
_symmetry_cell_setting triclinic
_symmetry_Int_Tables_number 2
_symmetry_space_group_name_Hall '-P 1'
_symmetry_space_group_name_H-M 'P -1'
_atom_sites_solution_hydrogens geom
_audit_update_record
;
2015-12-09 deposited with the CCDC.
2016-02-29 downloaded from the CCDC.
;
_cell_angle_alpha 101.377(3)
_cell_angle_beta 102.663(3)
_cell_angle_gamma 103.044(3)
_cell_formula_units_Z 2
_cell_length_a 8.4202(4)
_cell_length_b 10.2245(6)
_cell_length_c 10.5319(7)
_cell_measurement_reflns_used 7749
_cell_measurement_temperature 100
_cell_measurement_theta_max 24.9995
_cell_measurement_theta_min 2.5377
_cell_volume 832.29(9)
_computing_cell_refinement 'SAINT (Bruker, 2012)'
_computing_data_collection 'APEX II Control Software (Bruker, 2013)'
_computing_data_reduction 'SAINT (Bruker, 2012)'
_computing_molecular_graphics 'PLATON (Spek, 2011)'
_computing_publication_material 'PLATON (Spek, 2011), enCIFer (Allen, 2004)'
_computing_structure_refinement 'SHELXL2014 (Sheldrick, 2014), SHELXLE (Huebschle, 2011)'
_computing_structure_solution 'SHELXS97 (Sheldrick, 1997)'
_diffrn_ambient_temperature 100
_diffrn_detector ' CCD plate '
_diffrn_detector_area_resol_mean 16
_diffrn_measured_fraction_theta_full 1.000
_diffrn_measured_fraction_theta_max 1.000
_diffrn_measurement_device ' \k-geometry diffractometer '
_diffrn_measurement_device_type ' Bruker APEX-II CCD '
_diffrn_measurement_method ' phi- and omega-rotation '
_diffrn_radiation_monochromator graphite
_diffrn_radiation_probe x-ray
_diffrn_radiation_source 'fine-focus sealed tube'
_diffrn_radiation_type MoK\a
_diffrn_radiation_wavelength 0.71073
_diffrn_reflns_av_R_equivalents 0.0638
_diffrn_reflns_av_sigmaI/netI 0.0300
_diffrn_reflns_limit_h_max 9
_diffrn_reflns_limit_h_min -10
_diffrn_reflns_limit_k_max 12
_diffrn_reflns_limit_k_min -12
_diffrn_reflns_limit_l_max 12
_diffrn_reflns_limit_l_min -12
_diffrn_reflns_number 42092
_diffrn_reflns_reduction_process
;
;
_diffrn_reflns_theta_full 25.24
_diffrn_reflns_theta_max 25.35
_diffrn_reflns_theta_min 2.05
_exptl_absorpt_coefficient_mu 0.867
_exptl_absorpt_correction_T_max 0.7452
_exptl_absorpt_correction_T_min 0.7005
_exptl_absorpt_correction_type multi-scan
_exptl_absorpt_process_details 'SADABS, Bruker, 2008b'
_exptl_crystal_colour yellow
_exptl_crystal_density_diffrn 1.884
_exptl_crystal_density_method 'Not Measured'
_exptl_crystal_description fragment
_exptl_crystal_F_000 464
_exptl_crystal_size_max 0.283
_exptl_crystal_size_mid 0.170
_exptl_crystal_size_min 0.095
_refine_diff_density_max 0.567
_refine_diff_density_min -0.378
_refine_diff_density_rms 0.072
_refine_ls_extinction_method none
_refine_ls_goodness_of_fit_ref 1.058
_refine_ls_hydrogen_treatment noref
_refine_ls_matrix_type full
_refine_ls_number_parameters 244
_refine_ls_number_reflns 3044
_refine_ls_number_restraints 0
_refine_ls_restrained_S_all 1.058
_refine_ls_R_factor_all 0.0295
_refine_ls_R_factor_gt 0.0242
_refine_ls_shift/su_max 0.000
_refine_ls_shift/su_mean 0.000
_refine_ls_structure_factor_coef Fsqd
_refine_ls_weighting_details 'W=1/[\S^2^(FO^2^)+(0.0171P)^2^+0.7006P] WHERE P=(FO^2^+2FC^2^)/3'
_refine_ls_weighting_scheme calc
_refine_ls_wR_factor_gt 0.0488
_refine_ls_wR_factor_ref 0.0506
_reflns_number_gt 2732
_reflns_number_total 3044
_reflns_threshold_expression i>2\s(i)
_cod_data_source_file c5cy02220g2.cif
_cod_data_source_block reiro19_0m
_cod_depositor_comments 'Adding full bibliography for 1542578--1542581.cif.'
_cod_database_code 1542581

loop_
_symmetry_equiv_pos_site_id
_symmetry_equiv_pos_as_xyz
1 x,y,z
2 -x,-y,-z

loop_
_atom_site_aniso_label
_atom_site_aniso_U_11
_atom_site_aniso_U_22
_atom_site_aniso_U_33
_atom_site_aniso_U_23
_atom_site_aniso_U_13
_atom_site_aniso_U_12
Mo1 0.0132(1) 0.0142(1) 0.0133(1) 0.0063(1) 0.0039(1) 0.0063(1)
F1 0.0171(8) 0.0366(10) 0.0419(10) 0.0074(8) 0.0018(7) -0.0031(7)
F2 0.0186(8) 0.0407(10) 0.0468(10) 0.0234(8) 0.0108(7) 0.0160(7)
F3 0.0230(8) 0.0795(13) 0.0291(9) 0.0285(9) 0.0156(7) 0.0230(8)
F4 0.0186(8) 0.0420(10) 0.0307(9) 0.0182(7) 0.0074(7) 0.0016(7)
F5 0.0325(9) 0.0551(11) 0.0463(10) 0.0401(9) 0.0215(8) 0.0237(8)
F6 0.0623(12) 0.0364(10) 0.0208(9) -0.0008(7) 0.0238(8) -0.0027(8)
O1 0.0237(9) 0.0200(9) 0.0204(9) 0.0104(8) 0.0046(8) 0.0018(8)
O2 0.0350(11) 0.0211(10) 0.0265(10) -0.0007(9) 0.0089(8) 0.0093(8)
O3 0.0156(10) 0.0369(11) 0.0259(10) 0.0093(8) 0.0081(8) 0.0091(8)
C1 0.059(2) 0.053(2) 0.0187(15) 0.0237(14) 0.0142(14) 0.0430(18)
C2 0.0256(15) 0.0391(18) 0.070(2) 0.0463(18) 0.0188(15) 0.0191(14)
C3 0.0306(15) 0.0170(14) 0.0308(16) 0.0053(12) -0.0056(12) 0.0145(12)
C4 0.0202(13) 0.0316(15) 0.0278(15) 0.0151(12) 0.0079(11) 0.0185(12)
C5 0.0251(15) 0.0234(15) 0.0268(15) 0.0072(12) -0.0112(12) 0.0101(12)
C6 0.0179(12) 0.0154(13) 0.0161(13) 0.0025(10) 0.0039(10) 0.0062(10)
C7 0.0152(12) 0.0127(12) 0.0094(12) -0.0009(9) 0.0001(9) 0.0045(10)
C8 0.0157(12) 0.0173(13) 0.0132(12) 0.0037(10) 0.0051(10) 0.0032(10)
C9 0.0127(12) 0.0166(13) 0.0138(12) -0.0001(10) 0.0025(10) 0.0029(10)
C10 0.0184(13) 0.0182(13) 0.0111(12) 0.0031(10) 0.0010(10) 0.0068(10)
C11 0.0177(12) 0.0148(12) 0.0101(12) -0.0002(10) 0.0033(10) 0.0033(10)
C12 0.0125(12) 0.0180(13) 0.0130(12) -0.0007(10) 0.0025(10) 0.0040(10)
C13 0.0121(12) 0.0177(13) 0.0132(12) -0.0013(11) -0.0020(10) 0.0065(10)
C14 0.0153(13) 0.0248(15) 0.0190(13) 0.0099(12) 0.0033(10) 0.0046(11)
C15 0.0254(15) 0.0158(13) 0.0129(13) 0.0049(10) 0.0055(10) 0.0079(11)
C16 0.0174(13) 0.0320(15) 0.0199(14) 0.0125(12) 0.0045(11) 0.0083(12)
C17 0.0178(13) 0.0262(14) 0.0147(13) 0.0038(11) 0.0036(10) 0.0050(11)

loop_
_atom_site_label
_atom_site_type_symbol
_atom_site_thermal_displace_type
_atom_site_fract_x
_atom_site_fract_y
_atom_site_fract_z
_atom_site_occupancy
_atom_site_U_iso_or_equiv
_atom_site_calc_flag
_atom_site_refinement_flags
Mo1 Mo Uani 0.24882(2) 0.24277(2) 0.38836(2) 1.000 0.0127(1) d .
F1 F Uani -0.54628(18) 0.09798(16) -0.11867(16) 1.000 0.0352(5) d .
F2 F Uani -0.50489(17) 0.31821(16) -0.06516(16) 1.000 0.0320(5) d .
F3 F Uani -0.48072(18) 0.20877(19) 0.08906(15) 1.000 0.0389(6) d .
F4 F Uani 0.21524(17) 0.44379(16) -0.14912(15) 1.000 0.0302(5) d .
F5 F Uani -0.02397(19) 0.47185(17) -0.23878(16) 1.000 0.0369(6) d .
F6 F Uani 0.0337(2) 0.28178(17) -0.30900(15) 1.000 0.0418(6) d .
O1 O Uani 0.3757(2) 0.45568(17) 0.22973(16) 1.000 0.0216(5) d .
O2 O Uani 0.2573(2) 0.52419(18) 0.57727(18) 1.000 0.0282(6) d .
O3 O Uani -0.1330(2) 0.21372(19) 0.37491(17) 1.000 0.0253(6) d .
C1 C Uani 0.3650(4) 0.1756(3) 0.5764(3) 1.000 0.0362(11) d .
C2 C Uani 0.2579(4) 0.0529(3) 0.4815(3) 1.000 0.0375(10) d .
C3 C Uani 0.3252(3) 0.0325(3) 0.3717(3) 1.000 0.0273(9) d .
C4 C Uani 0.4723(3) 0.1406(3) 0.3970(3) 1.000 0.0233(8) d .
C5 C Uani 0.4976(3) 0.2292(3) 0.5237(3) 1.000 0.0275(9) d .
C6 C Uani 0.1033(3) 0.1256(2) 0.1621(2) 1.000 0.0166(7) d .
C7 C Uani 0.0025(3) 0.1898(2) 0.0724(2) 1.000 0.0134(7) d .
C8 C Uani -0.1688(3) 0.1768(2) 0.0642(2) 1.000 0.0155(7) d .
C9 C Uani -0.2631(3) 0.2359(2) -0.0204(2) 1.000 0.0154(7) d .
C10 C Uani -0.1932(3) 0.3063(2) -0.1034(2) 1.000 0.0162(7) d .
C11 C Uani -0.0245(3) 0.3169(2) -0.0995(2) 1.000 0.0150(7) d .
C12 C Uani 0.0716(3) 0.2601(2) -0.0128(2) 1.000 0.0154(7) d .
C13 C Uani 0.3256(3) 0.3763(2) 0.2857(2) 1.000 0.0156(7) d .
C14 C Uani 0.2563(3) 0.4220(3) 0.5088(2) 1.000 0.0195(8) d .
C15 C Uani 0.0064(3) 0.2265(2) 0.3765(2) 1.000 0.0175(8) d .
C16 C Uani -0.4470(3) 0.2165(3) -0.0278(2) 1.000 0.0221(8) d .
C17 C Uani 0.0498(3) 0.3794(3) -0.1978(2) 1.000 0.0201(8) d .
H1 H Uiso 0.35690 0.21090 0.66970 1.000 0.0430 c RU
H2 H Uiso 0.15890 -0.01290 0.49460 1.000 0.0450 c RU
H3 H Uiso 0.28070 -0.04990 0.29160 1.000 0.0330 c RU
H4 H Uiso 0.55220 0.14770 0.33940 1.000 0.0280 c RU
H5 H Uiso 0.60000 0.30920 0.57300 1.000 0.0330 c RU
H6A H Uiso 0.18860 0.10030 0.11810 1.000 0.0200 c RU
H6B H Uiso 0.02570 0.03730 0.16280 1.000 0.0200 c RU
H8 H Uiso -0.22130 0.12640 0.11790 1.000 0.0190 c RU
H10 H Uiso -0.25880 0.34640 -0.16160 1.000 0.0190 c RU
H12 H Uiso 0.18690 0.26910 -0.01130 1.000 0.0180 c RU

loop_
_atom_type_symbol
_atom_type_description
_atom_type_scat_dispersion_real
_atom_type_scat_dispersion_imag
_atom_type_scat_source
C C 0.0033 0.0016 ' International Tables Vol C Tables 4.2.6.8 and 6.1.1.4'
H H 0.0000 0.0000 ' International Tables Vol C Tables 4.2.6.8 and 6.1.1.4'
F F 0.0171 0.0103 ' International Tables Vol C Tables 4.2.6.8 and 6.1.1.4'
Mo Mo -1.6832 0.6857 ' International Tables Vol C Tables 4.2.6.8 and 6.1.1.4'
O O 0.0106 0.0060 ' International Tables Vol C Tables 4.2.6.8 and 6.1.1.4'

loop_
_geom_angle_atom_site_label_1
_geom_angle_atom_site_label_2
_geom_angle_atom_site_label_3
_geom_angle
_geom_angle_publ_flag
C1 Mo1 C2 35.18(11) yes
C1 Mo1 C3 57.86(11) yes
C1 Mo1 C4 58.31(11) yes
C1 Mo1 C5 35.36(11) yes
C1 Mo1 C6 134.76(9) yes
C1 Mo1 C13 137.38(11) yes
C1 Mo1 C14 89.04(10) yes
C1 Mo1 C15 108.42(10) yes
C2 Mo1 C3 34.43(11) yes
C2 Mo1 C4 57.80(11) yes
C2 Mo1 C5 58.39(11) yes
C2 Mo1 C6 100.40(9) yes
C2 Mo1 C13 154.22(11) yes
C2 Mo1 C14 118.26(10) yes
C2 Mo1 C15 95.19(10) yes
C3 Mo1 C4 34.49(10) yes
C3 Mo1 C5 57.80(10) yes
C3 Mo1 C6 79.43(9) yes
C3 Mo1 C13 121.43(10) yes
C3 Mo1 C14 146.61(10) yes
C3 Mo1 C15 115.49(9) yes
C4 Mo1 C5 34.99(10) yes
C4 Mo1 C6 95.34(10) yes
C4 Mo1 C13 96.79(10) yes
C4 Mo1 C14 125.95(10) yes
C4 Mo1 C15 149.84(10) yes
C5 Mo1 C6 130.31(10) yes
C5 Mo1 C13 104.14(10) yes
C5 Mo1 C14 93.26(10) yes
C5 Mo1 C15 143.34(9) yes
C6 Mo1 C13 75.96(8) yes
C6 Mo1 C14 133.63(9) yes
C6 Mo1 C15 75.21(9) yes
C13 Mo1 C14 78.79(10) yes
C13 Mo1 C15 108.14(9) yes
C14 Mo1 C15 76.67(10) yes
Mo1 C1 C2 73.92(18) yes
Mo1 C1 C5 72.30(17) yes
C2 C1 C5 107.9(3) no
Mo1 C2 C1 70.90(18) yes
Mo1 C2 C3 73.36(18) yes
C1 C2 C3 107.5(3) no
Mo1 C3 C2 72.21(18) yes
Mo1 C3 C4 71.92(17) yes
C2 C3 C4 108.7(3) no
Mo1 C4 C3 73.60(16) yes
Mo1 C4 C5 71.24(16) yes
C3 C4 C5 107.9(3) no
Mo1 C5 C1 72.34(17) yes
Mo1 C5 C4 73.77(17) yes
C1 C5 C4 108.0(3) no
Mo1 C6 C7 121.98(14) yes
C6 C7 C8 121.4(2) no
C6 C7 C12 121.5(2) no
C8 C7 C12 117.0(2) no
C7 C8 C9 121.3(2) no
C8 C9 C10 121.2(2) no
C8 C9 C16 119.3(2) no
C10 C9 C16 119.4(2) no
C9 C10 C11 118.3(2) no
C10 C11 C12 120.7(2) no
C10 C11 C17 119.7(2) no
C12 C11 C17 119.5(2) no
C7 C12 C11 121.4(2) no
Mo1 C13 O1 177.5(2) yes
Mo1 C14 O2 178.7(2) yes
Mo1 C15 O3 176.47(18) yes
F1 C16 F2 105.65(18) yes
F1 C16 F3 105.9(2) yes
F1 C16 C9 111.9(2) yes
F2 C16 F3 107.0(2) yes
F2 C16 C9 113.0(2) yes
F3 C16 C9 112.91(18) yes
F4 C17 F5 106.6(2) yes
F4 C17 F6 105.8(2) yes
F4 C17 C11 113.14(18) yes
F5 C17 F6 106.40(17) yes
F5 C17 C11 113.2(2) yes
F6 C17 C11 111.2(2) yes
Mo1 C1 H1 126.00 no
C2 C1 H1 126.00 no
C5 C1 H1 126.00 no
Mo1 C2 H2 126.00 no
C1 C2 H2 126.00 no
C3 C2 H2 126.00 no
Mo1 C3 H3 126.00 no
C2 C3 H3 126.00 no
C4 C3 H3 126.00 no
Mo1 C4 H4 126.00 no
C3 C4 H4 126.00 no
C5 C4 H4 126.00 no
Mo1 C5 H5 126.00 no
C1 C5 H5 126.00 no
C4 C5 H5 126.00 no
Mo1 C6 H6A 107.00 no
Mo1 C6 H6B 107.00 no
C7 C6 H6A 107.00 no
C7 C6 H6B 107.00 no
H6A C6 H6B 107.00 no
C7 C8 H8 119.00 no
C9 C8 H8 119.00 no
C9 C10 H10 121.00 no
C11 C10 H10 121.00 no
C7 C12 H12 119.00 no
C11 C12 H12 119.00 no

loop_
_geom_bond_atom_site_label_1
_geom_bond_atom_site_label_2
_geom_bond_distance
_geom_bond_publ_flag
Mo1 C1 2.311(3) yes
Mo1 C2 2.350(3) yes
Mo1 C3 2.365(3) yes
Mo1 C4 2.343(3) yes
Mo1 C5 2.311(3) yes
Mo1 C6 2.355(2) yes
Mo1 C13 1.985(2) yes
Mo1 C14 1.992(3) yes
Mo1 C15 1.984(3) yes
F1 C16 1.348(3) yes
F2 C16 1.334(3) yes
F3 C16 1.335(3) yes
F4 C17 1.333(3) yes
F5 C17 1.332(3) yes
F6 C17 1.340(3) yes
O1 C13 1.152(3) yes
O2 C14 1.144(3) yes
O3 C15 1.147(3) yes
C1 C2 1.409(4) no
C1 C5 1.404(4) no
C2 C3 1.396(4) no
C3 C4 1.396(4) no
C4 C5 1.399(4) no
C6 C7 1.479(3) no
C7 C8 1.400(4) no
C7 C12 1.398(3) no
C8 C9 1.381(3) no
C9 C10 1.383(3) no
C9 C16 1.499(4) no
C10 C11 1.391(4) no
C11 C12 1.387(3) no
C11 C17 1.495(3) no
C1 H1 1.0000 no
C2 H2 1.0000 no
C3 H3 1.0000 no
C4 H4 1.0000 no
C5 H5 1.0000 no
C6 H6A 0.9900 no
C6 H6B 0.9900 no
C8 H8 0.9500 no
C10 H10 0.9500 no
C12 H12 0.9500 no

loop_
_geom_torsion_atom_site_label_1
_geom_torsion_atom_site_label_2
_geom_torsion_atom_site_label_3
_geom_torsion_atom_site_label_4
_geom_torsion
_geom_torsion_publ_flag
C2 Mo1 C1 C5 115.3(3) no
C3 Mo1 C1 C2 -36.93(19) no
C3 Mo1 C1 C5 78.34(19) no
C4 Mo1 C1 C2 -77.8(2) no
C4 Mo1 C1 C5 37.47(18) no
C5 Mo1 C1 C2 -115.3(3) no
C6 Mo1 C1 C2 -15.1(3) no
C6 Mo1 C1 C5 100.2(2) no
C13 Mo1 C1 C2 -140.04(19) no
C13 Mo1 C1 C5 -24.8(2) no
C14 Mo1 C1 C2 147.7(2) no
C14 Mo1 C1 C5 -96.99(19) no
C15 Mo1 C1 C2 72.1(2) no
C15 Mo1 C1 C5 -172.60(17) no
C1 Mo1 C2 C3 -115.9(3) no
C3 Mo1 C2 C1 115.9(3) no
C4 Mo1 C2 C1 79.4(2) no
C4 Mo1 C2 C3 -36.48(17) no
C5 Mo1 C2 C1 37.92(19) no
C5 Mo1 C2 C3 -77.95(19) no
C6 Mo1 C2 C1 169.17(19) no
C6 Mo1 C2 C3 53.30(19) no
C13 Mo1 C2 C1 90.0(3) no
C13 Mo1 C2 C3 -25.9(3) no
C14 Mo1 C2 C1 -37.3(2) no
C14 Mo1 C2 C3 -153.17(17) no
C15 Mo1 C2 C1 -114.9(2) no
C15 Mo1 C2 C3 129.18(18) no
C1 Mo1 C3 C2 37.75(19) no
C1 Mo1 C3 C4 -79.56(19) no
C2 Mo1 C3 C4 -117.3(3) no
C4 Mo1 C3 C2 117.3(3) no
C5 Mo1 C3 C2 79.8(2) no
C5 Mo1 C3 C4 -37.51(17) no
C6 Mo1 C3 C2 -126.66(19) no
C6 Mo1 C3 C4 116.03(18) no
C13 Mo1 C3 C2 167.13(17) no
C13 Mo1 C3 C4 49.8(2) no
C14 Mo1 C3 C2 46.3(3) no
C14 Mo1 C3 C4 -71.1(3) no
C15 Mo1 C3 C2 -58.8(2) no
C15 Mo1 C3 C4 -176.10(16) no
C1 Mo1 C4 C3 78.15(19) no
C1 Mo1 C4 C5 -37.88(18) no
C2 Mo1 C4 C3 36.42(17) no
C2 Mo1 C4 C5 -79.60(19) no
C3 Mo1 C4 C5 -116.0(3) no
C5 Mo1 C4 C3 116.0(3) no
C6 Mo1 C4 C3 -62.52(18) no
C6 Mo1 C4 C5 -178.54(17) no
C13 Mo1 C4 C3 -138.97(17) no
C13 Mo1 C4 C5 105.01(18) no
C14 Mo1 C4 C3 139.98(17) no
C14 Mo1 C4 C5 24.0(2) no
C15 Mo1 C4 C3 7.0(3) no
C15 Mo1 C4 C5 -109.0(2) no
C1 Mo1 C5 C4 115.5(3) no
C2 Mo1 C5 C1 -37.72(18) no
C2 Mo1 C5 C4 77.77(19) no
C3 Mo1 C5 C1 -78.53(19) no
C3 Mo1 C5 C4 36.96(17) no
C4 Mo1 C5 C1 -115.5(3) no
C6 Mo1 C5 C1 -113.58(18) no
C6 Mo1 C5 C4 1.9(2) no
C13 Mo1 C5 C1 162.99(17) no
C13 Mo1 C5 C4 -81.52(18) no
C14 Mo1 C5 C1 83.74(19) no
C14 Mo1 C5 C4 -160.78(18) no
C15 Mo1 C5 C1 11.8(3) no
C15 Mo1 C5 C4 127.30(19) no
C1 Mo1 C6 C7 162.79(19) no
C2 Mo1 C6 C7 154.0(2) no
C3 Mo1 C6 C7 -178.5(2) no
C4 Mo1 C6 C7 -147.8(2) no
C5 Mo1 C6 C7 -148.88(19) no
C13 Mo1 C6 C7 -52.11(19) no
C14 Mo1 C6 C7 6.9(3) no
C15 Mo1 C6 C7 61.35(19) no
Mo1 C1 C2 C3 64.7(2) no
C5 C1 C2 Mo1 -64.8(2) no
C5 C1 C2 C3 -0.1(4) no
Mo1 C1 C5 C4 -65.7(2) no
C2 C1 C5 Mo1 65.9(2) no
C2 C1 C5 C4 0.2(4) no
Mo1 C2 C3 C4 63.1(2) no
C1 C2 C3 Mo1 -63.1(2) no
C1 C2 C3 C4 0.0(4) no
Mo1 C3 C4 C5 63.4(2) no
C2 C3 C4 Mo1 -63.3(2) no
C2 C3 C4 C5 0.1(3) no
Mo1 C4 C5 C1 64.7(2) no
C3 C4 C5 Mo1 -65.0(2) no
C3 C4 C5 C1 -0.2(3) no
Mo1 C6 C7 C8 -88.5(2) no
Mo1 C6 C7 C12 94.8(2) no
C6 C7 C8 C9 -179.49(19) no
C12 C7 C8 C9 -2.6(3) no
C6 C7 C12 C11 178.20(19) no
C8 C7 C12 C11 1.3(3) no
C7 C8 C9 C10 2.1(3) no
C7 C8 C9 C16 178.7(2) no
C8 C9 C10 C11 -0.3(3) no
C16 C9 C10 C11 -176.8(2) no
C8 C9 C16 F1 -86.7(2) no
C8 C9 C16 F2 154.26(19) no
C8 C9 C16 F3 32.7(3) no
C10 C9 C16 F1 90.0(3) no
C10 C9 C16 F2 -29.1(3) no
C10 C9 C16 F3 -150.7(2) no
C9 C10 C11 C12 -1.0(3) no
C9 C10 C11 C17 173.7(2) no
C10 C11 C12 C7 0.5(3) no
C17 C11 C12 C7 -174.3(2) no
C10 C11 C17 F4 149.6(2) no
C10 C11 C17 F5 28.2(3) no
C10 C11 C17 F6 -91.5(3) no
C12 C11 C17 F4 -35.6(3) no
C12 C11 C17 F5 -157.0(2) no
C12 C11 C17 F6 83.3(3) no
